data_7251770
loop_
_publ_author_name
'Mutra, Mohana Reddy'
'Chandana, T. L.'
'Chen, Hsing-Yin'
'Wang, Yun-Jou'
'Wang, Jeh-Jeng'

_publ_section_title
;
 Diastereoselective construction of complex spiroheterocycles via
 \g-C(sp3)--H functionalization of 1,1-disubstituted cyclohexanes with
 diverse bifunctional reagents
;
_journal_issue 13
_journal_name_full 'Green Chemistry'
_journal_page_first 5753
_journal_page_last 5766
_journal_paper_doi 10.1039/D5GC06338H
_journal_volume 28
_journal_year 2026
_chemical_formula_moiety 'C24 H27 N O2 S'
_chemical_formula_sum 'C24 H27 N O2 S'
_chemical_formula_weight 393.52
_space_group_crystal_system orthorhombic
_space_group_IT_number 61
_space_group_name_Hall '-P 2ac 2ab'
_space_group_name_H-M_alt 'P b c a'
_atom_sites_solution_hydrogens geom
_audit_creation_method SHELXL-2014/7
_audit_update_record
;
2025-05-28 deposited with the CCDC.	2026-03-05 downloaded from the CCDC.
;
_cell_angle_alpha 90
_cell_angle_beta 90
_cell_angle_gamma 90
_cell_formula_units_Z 8
_cell_length_a 12.2241(14)
_cell_length_b 15.1783(19)
_cell_length_c 23.332(3)
_cell_measurement_reflns_used 3636
_cell_measurement_temperature 298(2)
_cell_measurement_theta_max 21.81
_cell_measurement_theta_min 2.31
_cell_volume 4329.0(9)
_computing_structure_refinement 'SHELXL-2014/7 (Sheldrick, 2014)'
_diffrn_ambient_temperature 298(2)
_diffrn_measured_fraction_theta_full 0.998
_diffrn_measured_fraction_theta_max 0.998
_diffrn_measurement_device_type 'Bruker D8 Venture'
_diffrn_radiation_type MoK\a
_diffrn_radiation_wavelength 0.71073
_diffrn_reflns_av_R_equivalents 0.1051
_diffrn_reflns_av_unetI/netI 0.0522
_diffrn_reflns_Laue_measured_fraction_full 0.998
_diffrn_reflns_Laue_measured_fraction_max 0.998
_diffrn_reflns_limit_h_max 13
_diffrn_reflns_limit_h_min -14
_diffrn_reflns_limit_k_max 18
_diffrn_reflns_limit_k_min -15
_diffrn_reflns_limit_l_max 23
_diffrn_reflns_limit_l_min -27
_diffrn_reflns_number 38218
_diffrn_reflns_point_group_measured_fraction_full 0.998
_diffrn_reflns_point_group_measured_fraction_max 0.998
_diffrn_reflns_theta_full 25.054
_diffrn_reflns_theta_max 25.054
_diffrn_reflns_theta_min 2.310
_exptl_absorpt_coefficient_mu 0.168
_exptl_absorpt_correction_T_max 0.993
_exptl_absorpt_correction_T_min 0.936
_exptl_absorpt_correction_type multi-scan
_exptl_crystal_colour colorless
_exptl_crystal_density_diffrn 1.208
_exptl_crystal_description prism
_exptl_crystal_F_000 1680
_exptl_crystal_size_max 0.400
_exptl_crystal_size_mid 0.210
_exptl_crystal_size_min 0.040
_refine_diff_density_max 0.651
_refine_diff_density_min -0.499
_refine_diff_density_rms 0.114
_refine_ls_extinction_method none
_refine_ls_goodness_of_fit_ref 1.010
_refine_ls_hydrogen_treatment constr
_refine_ls_matrix_type full
_refine_ls_number_parameters 253
_refine_ls_number_reflns 3820
_refine_ls_number_restraints 0
_refine_ls_restrained_S_all 1.010
_refine_ls_R_factor_all 0.1050
_refine_ls_R_factor_gt 0.0620
_refine_ls_shift/su_max 0.004
_refine_ls_shift/su_mean 0.000
_refine_ls_structure_factor_coef Fsqd
_refine_ls_weighting_details 'w=1/[\s^2^(Fo^2^)+(0.1285P)^2^+1.2363P] where P=(Fo^2^+2Fc^2^)/3'
_refine_ls_weighting_scheme calc
_refine_ls_wR_factor_gt 0.1730
_refine_ls_wR_factor_ref 0.2211
_reflns_Friedel_coverage 0.000
_reflns_number_gt 2393
_reflns_number_total 3820
_reflns_threshold_expression 'I > 2\s(I)'
_cod_data_source_file d5gc06338h2.cif
_cod_data_source_block shelx
_cod_depositor_comments 'Adding full bibliography for 7251770--7251775.cif.'
_cod_original_cell_volume 4329.1(9)
_cod_database_code 7251770
_shelx_shelxl_version_number 2014/7
_shelx_space_group_comment
;
The symmetry employed for this shelxl refinement is uniquely defined
by the following loop, which should always be used as a source of
symmetry information in preference to the above space-group names.
They are only intended as comments.
;
_shelx_estimated_absorpt_t_min 0.936
_shelx_estimated_absorpt_t_max 0.993

loop_
_space_group_symop_operation_xyz
'x, y, z'
'-x+1/2, -y, z+1/2'
'x+1/2, -y+1/2, -z'
'-x, y+1/2, -z+1/2'
'-x, -y, -z'
'x-1/2, y, -z-1/2'
'-x-1/2, y-1/2, z'
'x, -y-1/2, z-1/2'

loop_
_atom_site_label
_atom_site_type_symbol
_atom_site_fract_x
_atom_site_fract_y
_atom_site_fract_z
_atom_site_U_iso_or_equiv
_atom_site_adp_type
_atom_site_occupancy
_atom_site_site_symmetry_order
_atom_site_calc_flag
_atom_site_refinement_flags_posn
_atom_site_refinement_flags_adp
_atom_site_refinement_flags_occupancy
_atom_site_disorder_assembly
_atom_site_disorder_group
C1 C 0.4132(3) 0.3760(2) 0.24269(15) 0.0523(8) Uani 1 1 d . . . . .
C2 C 0.4990(4) 0.3503(3) 0.20812(18) 0.0811(13) Uani 1 1 d . . . . .
H2 H 0.5622 0.3269 0.2242 0.097 Uiso 1 1 calc R U . . .
C3 C 0.4903(4) 0.3595(3) 0.14940(18) 0.0876(14) Uani 1 1 d . . . . .
H3 H 0.5488 0.3426 0.1264 0.105 Uiso 1 1 calc R U . . .
C4 C 0.3983(4) 0.3927(3) 0.12433(18) 0.0753(11) Uani 1 1 d . . . . .
C5 C 0.3899(4) 0.4021(4) 0.0598(2) 0.1151(19) Uani 1 1 d . . . . .
H5A H 0.4563 0.3815 0.0424 0.173 Uiso 1 1 calc R U . . .
H5B H 0.3294 0.3679 0.0460 0.173 Uiso 1 1 calc R U . . .
H5C H 0.3788 0.4629 0.0501 0.173 Uiso 1 1 calc R U . . .
C6 C 0.3137(3) 0.4177(3) 0.1587(2) 0.0831(13) Uani 1 1 d . . . . .
H6 H 0.2504 0.4401 0.1420 0.100 Uiso 1 1 calc R U . . .
C7 C 0.3198(3) 0.4106(3) 0.21838(19) 0.0741(11) Uani 1 1 d . . . . .
H7 H 0.2618 0.4289 0.2413 0.089 Uiso 1 1 calc R U . . .
C8 C 0.3760(3) 0.2007(2) 0.33893(13) 0.0475(8) Uani 1 1 d . . . . .
C9 C 0.2569(3) 0.2288(2) 0.32962(18) 0.0704(11) Uani 1 1 d . . . . .
H9A H 0.2370 0.2723 0.3582 0.084 Uiso 1 1 calc R U . . .
H9B H 0.2499 0.2561 0.2922 0.084 Uiso 1 1 calc R U . . .
C10 C 0.1784(3) 0.1506(3) 0.3336(2) 0.0792(13) Uani 1 1 d . . . . .
H10A H 0.1039 0.1708 0.3276 0.095 Uiso 1 1 calc R U . . .
H10B H 0.1956 0.1083 0.3037 0.095 Uiso 1 1 calc R U . . .
C11 C 0.1870(4) 0.1068(3) 0.3910(2) 0.0946(16) Uani 1 1 d . . . . .
H11A H 0.1379 0.0566 0.3925 0.114 Uiso 1 1 calc R U . . .
H11B H 0.1654 0.1479 0.4208 0.114 Uiso 1 1 calc R U . . .
C12 C 0.3028(4) 0.0766(3) 0.40134(19) 0.0850(13) Uani 1 1 d . . . . .
H12A H 0.3217 0.0317 0.3735 0.102 Uiso 1 1 calc R U . . .
H12B H 0.3080 0.0506 0.4392 0.102 Uiso 1 1 calc R U . . .
C13 C 0.3838(3) 0.1526(3) 0.39670(16) 0.0700(11) Uani 1 1 d . . . . .
H13A H 0.4575 0.1301 0.4015 0.084 Uiso 1 1 calc R U . . .
H13B H 0.3700 0.1943 0.4274 0.084 Uiso 1 1 calc R U . . .
C14 C 0.4074(3) 0.1400(2) 0.29200(16) 0.0577(9) Uani 1 1 d . . . . .
C15 C 0.4288(3) 0.0893(3) 0.2565(2) 0.0855(13) Uani 1 1 d . . . . .
H15 H 0.4459 0.0486 0.2280 0.103 Uiso 1 1 calc R U . . .
C16 C 0.5723(2) 0.2503(2) 0.34854(14) 0.0552(9) Uani 1 1 d . . . . .
H16A H 0.6178 0.2873 0.3244 0.066 Uiso 1 1 calc R U . . .
H16B H 0.5813 0.1899 0.3358 0.066 Uiso 1 1 calc R U . . .
C17 C 0.6128(3) 0.2574(2) 0.41000(15) 0.0582(9) Uani 1 1 d . . . . .
C18 C 0.5712(3) 0.3154(3) 0.44601(18) 0.0898(15) Uani 1 1 d . . . . .
H18A H 0.5983 0.3193 0.4832 0.108 Uiso 1 1 calc R U . . .
H18B H 0.5147 0.3523 0.4343 0.108 Uiso 1 1 calc R U . . .
C19 C 0.7026(3) 0.1972(2) 0.42649(16) 0.0590(9) Uani 1 1 d . . . . .
C20 C 0.7120(3) 0.1677(3) 0.48296(19) 0.0785(12) Uani 1 1 d . . . . .
H20 H 0.6609 0.1853 0.5101 0.094 Uiso 1 1 calc R U . . .
C21 C 0.7967(5) 0.1123(3) 0.4989(3) 0.0992(16) Uani 1 1 d . . . . .
H21 H 0.8029 0.0940 0.5368 0.119 Uiso 1 1 calc R U . . .
C22 C 0.8715(5) 0.0843(3) 0.4592(3) 0.1060(18) Uani 1 1 d . . . . .
H22 H 0.9273 0.0460 0.4699 0.127 Uiso 1 1 calc R U . . .
C23 C 0.8636(4) 0.1128(3) 0.4039(3) 0.0945(15) Uani 1 1 d . . . . .
H23 H 0.9153 0.0949 0.3770 0.113 Uiso 1 1 calc R U . . .
C24 C 0.7795(3) 0.1681(3) 0.38738(19) 0.0724(11) Uani 1 1 d . . . . .
H24 H 0.7746 0.1861 0.3494 0.087 Uiso 1 1 calc R U . . .
N1 N 0.4567(2) 0.27614(17) 0.34052(12) 0.0505(7) Uani 1 1 d . . . . .
O1 O 0.5278(2) 0.42534(16) 0.32915(12) 0.0723(8) Uani 1 1 d . . . . .
O2 O 0.3298(2) 0.40512(16) 0.34265(11) 0.0675(7) Uani 1 1 d . . . . .
S1 S 0.43011(7) 0.37575(5) 0.31788(4) 0.0546(3) Uani 1 1 d . . . . .

loop_
_atom_site_aniso_label
_atom_site_aniso_U_11
_atom_site_aniso_U_22
_atom_site_aniso_U_33
_atom_site_aniso_U_23
_atom_site_aniso_U_13
_atom_site_aniso_U_12
C1 0.0573(19) 0.0469(17) 0.053(2) 0.0048(15) -0.0049(16) 0.0019(14)
C2 0.077(3) 0.103(3) 0.063(3) 0.000(2) -0.004(2) 0.036(2)
C3 0.083(3) 0.120(4) 0.059(3) 0.003(2) 0.000(2) 0.035(3)
C4 0.082(3) 0.086(3) 0.057(3) 0.012(2) -0.005(2) -0.005(2)
C5 0.128(4) 0.153(5) 0.064(3) 0.032(3) -0.013(3) 0.005(4)
C6 0.070(3) 0.105(3) 0.074(3) 0.027(3) -0.017(2) 0.005(2)
C7 0.056(2) 0.085(3) 0.081(3) 0.010(2) 0.0009(19) 0.0099(19)
C8 0.0541(18) 0.0401(16) 0.0483(19) -0.0035(14) -0.0019(14) -0.0002(13)
C9 0.053(2) 0.051(2) 0.107(3) -0.007(2) -0.001(2) 0.0016(16)
C10 0.054(2) 0.063(2) 0.121(4) -0.012(2) 0.003(2) -0.0070(18)
C11 0.100(3) 0.077(3) 0.107(4) -0.036(3) 0.040(3) -0.031(3)
C12 0.123(4) 0.072(3) 0.059(3) 0.005(2) 0.002(2) -0.036(3)
C13 0.095(3) 0.065(2) 0.050(2) 0.0021(18) -0.004(2) -0.016(2)
C14 0.062(2) 0.057(2) 0.054(2) -0.0071(17) -0.0008(17) 0.0031(16)
C15 0.104(3) 0.079(3) 0.074(3) -0.028(2) 0.014(2) -0.004(2)
C16 0.0517(19) 0.062(2) 0.052(2) -0.0047(16) -0.0045(15) 0.0042(15)
C17 0.054(2) 0.069(2) 0.051(2) -0.0090(17) -0.0087(16) 0.0005(16)
C18 0.095(3) 0.110(4) 0.064(3) -0.028(2) -0.024(2) 0.029(3)
C19 0.059(2) 0.058(2) 0.060(2) 0.0008(17) -0.0117(17) -0.0031(16)
C20 0.080(3) 0.087(3) 0.068(3) 0.015(2) -0.017(2) -0.013(2)
C21 0.110(4) 0.090(3) 0.098(4) 0.031(3) -0.043(3) -0.016(3)
C22 0.103(4) 0.087(3) 0.128(5) 0.004(3) -0.053(4) 0.017(3)
C23 0.072(3) 0.105(4) 0.107(4) -0.023(3) -0.021(3) 0.021(3)
C24 0.067(2) 0.081(3) 0.069(3) -0.003(2) -0.010(2) 0.013(2)
N1 0.0517(15) 0.0434(15) 0.0563(18) -0.0016(12) -0.0035(12) 0.0018(11)
O1 0.0828(17) 0.0600(16) 0.0741(19) 0.0048(12) -0.0146(13) -0.0237(13)
O2 0.0776(17) 0.0511(13) 0.0737(18) -0.0097(12) 0.0130(13) 0.0141(12)
S1 0.0645(6) 0.0428(5) 0.0564(6) -0.0021(4) -0.0029(4) 0.0005(4)

loop_
_atom_type_symbol
_atom_type_description
_atom_type_scat_dispersion_real
_atom_type_scat_dispersion_imag
_atom_type_scat_source
C C 0.0033 0.0016 'International Tables Vol C Tables 4.2.6.8 and 6.1.1.4'
H H 0.0000 0.0000 'International Tables Vol C Tables 4.2.6.8 and 6.1.1.4'
N N 0.0061 0.0033 'International Tables Vol C Tables 4.2.6.8 and 6.1.1.4'
O O 0.0106 0.0060 'International Tables Vol C Tables 4.2.6.8 and 6.1.1.4'
S S 0.1246 0.1234 'International Tables Vol C Tables 4.2.6.8 and 6.1.1.4'

loop_
_geom_angle_atom_site_label_1
_geom_angle_atom_site_label_2
_geom_angle_atom_site_label_3
_geom_angle
_geom_angle_site_symmetry_1
_geom_angle_site_symmetry_3
_geom_angle_publ_flag
C2 C1 C7 119.8(4) . . ?
C2 C1 S1 119.4(3) . . ?
C7 C1 S1 120.4(3) . . ?
C1 C2 C3 119.6(4) . . ?
C1 C2 H2 120.2 . . ?
C3 C2 H2 120.2 . . ?
C4 C3 C2 121.7(4) . . ?
C4 C3 H3 119.2 . . ?
C2 C3 H3 119.2 . . ?
C6 C4 C3 118.5(4) . . ?
C6 C4 C5 120.5(4) . . ?
C3 C4 C5 121.1(4) . . ?
C4 C5 H5A 109.5 . . ?
C4 C5 H5B 109.5 . . ?
H5A C5 H5B 109.5 . . ?
C4 C5 H5C 109.5 . . ?
H5A C5 H5C 109.5 . . ?
H5B C5 H5C 109.5 . . ?
C4 C6 C7 121.6(4) . . ?
C4 C6 H6 119.2 . . ?
C7 C6 H6 119.2 . . ?
C1 C7 C6 118.9(4) . . ?
C1 C7 H7 120.6 . . ?
C6 C7 H7 120.6 . . ?
C14 C8 N1 108.7(3) . . ?
C14 C8 C13 109.7(3) . . ?
N1 C8 C13 107.3(2) . . ?
C14 C8 C9 108.3(3) . . ?
N1 C8 C9 114.4(3) . . ?
C13 C8 C9 108.4(3) . . ?
C10 C9 C8 111.8(3) . . ?
C10 C9 H9A 109.3 . . ?
C8 C9 H9A 109.3 . . ?
C10 C9 H9B 109.3 . . ?
C8 C9 H9B 109.3 . . ?
H9A C9 H9B 107.9 . . ?
C11 C10 C9 110.7(4) . . ?
C11 C10 H10A 109.5 . . ?
C9 C10 H10A 109.5 . . ?
C11 C10 H10B 109.5 . . ?
C9 C10 H10B 109.5 . . ?
H10A C10 H10B 108.1 . . ?
C10 C11 C12 110.0(3) . . ?
C10 C11 H11A 109.7 . . ?
C12 C11 H11A 109.7 . . ?
C10 C11 H11B 109.7 . . ?
C12 C11 H11B 109.7 . . ?
H11A C11 H11B 108.2 . . ?
C11 C12 C13 111.7(4) . . ?
C11 C12 H12A 109.3 . . ?
C13 C12 H12A 109.3 . . ?
C11 C12 H12B 109.3 . . ?
C13 C12 H12B 109.3 . . ?
H12A C12 H12B 108.0 . . ?
C12 C13 C8 112.4(3) . . ?
C12 C13 H13A 109.1 . . ?
C8 C13 H13A 109.1 . . ?
C12 C13 H13B 109.1 . . ?
C8 C13 H13B 109.1 . . ?
H13A C13 H13B 107.8 . . ?
C15 C14 C8 176.6(4) . . ?
C14 C15 H15 180.0 . . ?
N1 C16 C17 114.3(3) . . ?
N1 C16 H16A 108.7 . . ?
C17 C16 H16A 108.7 . . ?
N1 C16 H16B 108.7 . . ?
C17 C16 H16B 108.7 . . ?
H16A C16 H16B 107.6 . . ?
C18 C17 C19 122.2(3) . . ?
C18 C17 C16 121.6(3) . . ?
C19 C17 C16 116.3(3) . . ?
C17 C18 H18A 120.0 . . ?
C17 C18 H18B 120.0 . . ?
H18A C18 H18B 120.0 . . ?
C24 C19 C20 117.6(4) . . ?
C24 C19 C17 122.0(3) . . ?
C20 C19 C17 120.4(4) . . ?
C21 C20 C19 120.7(5) . . ?
C21 C20 H20 119.7 . . ?
C19 C20 H20 119.7 . . ?
C22 C21 C20 120.4(5) . . ?
C22 C21 H21 119.8 . . ?
C20 C21 H21 119.8 . . ?
C21 C22 C23 119.6(5) . . ?
C21 C22 H22 120.2 . . ?
C23 C22 H22 120.2 . . ?
C22 C23 C24 120.5(5) . . ?
C22 C23 H23 119.7 . . ?
C24 C23 H23 119.7 . . ?
C23 C24 C19 121.1(4) . . ?
C23 C24 H24 119.5 . . ?
C19 C24 H24 119.5 . . ?
C16 N1 C8 115.2(3) . . ?
C16 N1 S1 118.5(2) . . ?
C8 N1 S1 124.3(2) . . ?
O2 S1 O1 118.46(17) . . ?
O2 S1 N1 109.22(15) . . ?
O1 S1 N1 105.10(14) . . ?
O2 S1 C1 107.52(16) . . ?
O1 S1 C1 106.15(16) . . ?
N1 S1 C1 110.25(15) . . ?

loop_
_geom_bond_atom_site_label_1
_geom_bond_atom_site_label_2
_geom_bond_distance
_geom_bond_site_symmetry_2
_geom_bond_publ_flag
C1 C2 1.379(5) . ?
C1 C7 1.379(5) . ?
C1 S1 1.767(4) . ?
C2 C3 1.381(6) . ?
C2 H2 0.9300 . ?
C3 C4 1.365(6) . ?
C3 H3 0.9300 . ?
C4 C6 1.362(6) . ?
C4 C5 1.516(6) . ?
C5 H5A 0.9600 . ?
C5 H5B 0.9600 . ?
C5 H5C 0.9600 . ?
C6 C7 1.399(6) . ?
C6 H6 0.9300 . ?
C7 H7 0.9300 . ?
C8 C14 1.482(5) . ?
C8 N1 1.511(4) . ?
C8 C13 1.536(5) . ?
C8 C9 1.533(5) . ?
C9 C10 1.530(5) . ?
C9 H9A 0.9700 . ?
C9 H9B 0.9700 . ?
C10 C11 1.500(7) . ?
C10 H10A 0.9700 . ?
C10 H10B 0.9700 . ?
C11 C12 1.507(6) . ?
C11 H11A 0.9700 . ?
C11 H11B 0.9700 . ?
C12 C13 1.525(5) . ?
C12 H12A 0.9700 . ?
C12 H12B 0.9700 . ?
C13 H13A 0.9700 . ?
C13 H13B 0.9700 . ?
C14 C15 1.161(5) . ?
C15 H15 0.9300 . ?
C16 N1 1.479(4) . ?
C16 C17 1.521(4) . ?
C16 H16A 0.9700 . ?
C16 H16B 0.9700 . ?
C17 C18 1.318(5) . ?
C17 C19 1.479(5) . ?
C18 H18A 0.9300 . ?
C18 H18B 0.9300 . ?
C19 C24 1.383(5) . ?
C19 C20 1.397(5) . ?
C20 C21 1.384(6) . ?
C20 H20 0.9300 . ?
C21 C22 1.368(7) . ?
C21 H21 0.9300 . ?
C22 C23 1.365(7) . ?
C22 H22 0.9300 . ?
C23 C24 1.382(6) . ?
C23 H23 0.9300 . ?
C24 H24 0.9300 . ?
N1 S1 1.634(3) . ?
O1 S1 1.436(2) . ?
O2 S1 1.426(2) . ?
